data_4301551
loop_
_publ_author_name
'Chun-Hong Li'
'Kun-Lin Huang'
'Ying-Nan Chi'
'Xi Liu'
'Zhan-Gang Han'
'Long Shen'
'Chang-Wen Hu'

_publ_section_title
;
Lanthanide-Organic Cation Frameworks with Zeolite Gismondine Topology and
Large Cavities from Intersected Channels Templated by Polyoxometalate
Counterions
;
_journal_name_full 'Inorganic Chemistry'
_journal_page_first 2010
_journal_page_last 2017
_journal_paper_doi 10.1021/ic801846h
_journal_volume 48
_journal_year 2009
_chemical_formula_sum 'C28 H48 Mo12 N4 Nd4 O74 Si'
_chemical_formula_weight 3381.03
_chemical_name_systematic
; 
 ? 
;
_space_group_IT_number 15
_symmetry_cell_setting monoclinic
_symmetry_space_group_name_Hall '-C 2yc'
_symmetry_space_group_name_H-M 'C 1 2/c 1'
_atom_sites_solution_hydrogens geom
_atom_sites_solution_primary direct
_atom_sites_solution_secondary difmap
_audit_creation_method SHELXL-97
_cell_angle_alpha 90.00
_cell_angle_beta 133.025(2)
_cell_angle_gamma 90.00
_cell_formula_units_Z 4
_cell_length_a 30.514(3)
_cell_length_b 15.6715(19)
_cell_length_c 22.003(2)
_cell_measurement_reflns_used 5856
_cell_measurement_temperature 293(2)
_cell_measurement_theta_max 28.2335
_cell_measurement_theta_min 2.388
_cell_volume 7692.1(14)
_computing_cell_refinement 'Bruker SMART'
_computing_data_collection 'Bruker SMART'
_computing_data_reduction 'Bruker SAINT'
_computing_molecular_graphics 'Bruker SHELXTL'
_computing_publication_material 'Bruker SHELXTL'
_computing_structure_refinement 'SHELXL-97 (Sheldrick, 1997)'
_computing_structure_solution 'SHELXS-97 (Sheldrick, 1990)'
_diffrn_ambient_temperature 293(2)
_diffrn_measured_fraction_theta_full 0.996
_diffrn_measured_fraction_theta_max 0.996
_diffrn_radiation_monochromator graphite
_diffrn_radiation_source 'fine-focus sealed tube'
_diffrn_radiation_type MoK\a
_diffrn_radiation_wavelength 0.71073
_diffrn_reflns_av_R_equivalents 0.0377
_diffrn_reflns_av_sigmaI/netI 0.1728
_diffrn_reflns_limit_h_max 28
_diffrn_reflns_limit_h_min -36
_diffrn_reflns_limit_k_max 18
_diffrn_reflns_limit_k_min -17
_diffrn_reflns_limit_l_max 26
_diffrn_reflns_limit_l_min -24
_diffrn_reflns_number 19646
_diffrn_reflns_theta_full 25.01
_diffrn_reflns_theta_max 25.01
_diffrn_reflns_theta_min 1.59
_exptl_absorpt_coefficient_mu 4.677
_exptl_absorpt_correction_T_max 0.246
_exptl_absorpt_correction_T_min 0.140
_exptl_absorpt_correction_type multi-scan
_exptl_absorpt_process_details sadabs(Sheldrick,1996)
_exptl_crystal_colour yellow
_exptl_crystal_density_diffrn 2.919
_exptl_crystal_density_method 'not measured'
_exptl_crystal_description cubic
_exptl_crystal_F_000 6376
_exptl_crystal_size_max 0.45
_exptl_crystal_size_mid 0.40
_exptl_crystal_size_min 0.30
_refine_diff_density_max 4.658
_refine_diff_density_min -3.488
_refine_diff_density_rms 0.258
_refine_ls_extinction_coef 0.00042(3)
_refine_ls_extinction_expression Fc^*^=kFc[1+0.001xFc^2^\l^3^/sin(2\q)]^-1/4^
_refine_ls_extinction_method SHELXL
_refine_ls_goodness_of_fit_ref 1.007
_refine_ls_hydrogen_treatment constr
_refine_ls_matrix_type full
_refine_ls_number_parameters 580
_refine_ls_number_reflns 6760
_refine_ls_number_restraints 132
_refine_ls_restrained_S_all 1.037
_refine_ls_R_factor_all 0.1263
_refine_ls_R_factor_gt 0.0813
_refine_ls_shift/su_max 0.001
_refine_ls_shift/su_mean 0.000
_refine_ls_structure_factor_coef Fsqd
_refine_ls_weighting_details 'calc w=1/[\s^2^(Fo^2^)+(0.0450P)^2^+0.0000P] where P=(Fo^2^+2Fc^2^)/3'
_refine_ls_weighting_scheme calc
_refine_ls_wR_factor_gt 0.1756
_refine_ls_wR_factor_ref 0.1927
_reflns_number_gt 3872
_reflns_number_total 6760
_reflns_threshold_expression >2sigma(I)
_cod_data_source_file ic801846h_si_002_3.cif
_cod_data_source_block 3
_cod_depositor_comments
;
The following automatic conversions were performed:
'_symmetry_cell_setting' value 'Monoclinic' changed to 'monoclinic'
according to '/home/saulius/struct/CIF-dictionaries/cif_core.dic'
dictionary named 'cif_core.dic' version 2.4.1 from 2010-06-29.

Automatic conversion script
Id: cif_fix_enum 1527 2010-12-29 10:47:43Z saulius 
;
_cod_original_cell_volume 7692.3(14)
_cod_original_sg_symbol_H-M 'C 2/c'
_cod_database_code 4301551

loop_
_symmetry_equiv_pos_as_xyz
'x, y, z'
'-x, y, -z+1/2'
'x+1/2, y+1/2, z'
'-x+1/2, y+1/2, -z+1/2'
'-x, -y, -z'
'x, -y, z-1/2'
'-x+1/2, -y+1/2, -z'
'x+1/2, -y+1/2, z-1/2'

loop_
_atom_site_label
_atom_site_type_symbol
_atom_site_fract_x
_atom_site_fract_y
_atom_site_fract_z
_atom_site_U_iso_or_equiv
_atom_site_adp_type
_atom_site_occupancy
_atom_site_symmetry_multiplicity
_atom_site_calc_flag
_atom_site_refinement_flags
_atom_site_disorder_assembly
_atom_site_disorder_group
Nd1 Nd 0.39000(4) -0.13600(7) 0.82592(6) 0.0183(3) Uani 1 1 d . . .
Nd2 Nd 0.33078(4) 0.12801(6) 0.98552(6) 0.0162(3) Uani 1 1 d . . .
Mo1 Mo 0.5000 0.8606(2) 0.2500 0.0874(15) Uani 1 2 d SU . .
Mo2 Mo 0.63147(11) 0.74760(14) 0.40979(12) 0.0665(10) Uani 1 1 d . . .
Mo3 Mo 0.42300(8) 0.74752(13) 0.29156(11) 0.0336(5) Uani 1 1 d . . .
Mo4 Mo 0.55448(8) 0.63480(12) 0.45204(10) 0.0264(5) Uani 1 1 d . . .
Mo5 Mo 0.42338(10) 0.52189(13) 0.29124(14) 0.0425(6) Uani 1 1 d . . .
Mo6 Mo 0.37021(9) 0.52261(19) 0.09004(12) 0.0650(9) Uani 1 1 d . . .
Mo7 Mo 0.5000 0.40844(17) 0.2500 0.0636(13) Uani 1 2 d S . .
N1 N 0.3382(6) 0.0014(9) 0.7414(9) 0.018(4) Uani 1 1 d . . .
N2 N 0.3666(6) 0.2630(9) 0.9645(8) 0.018(4) Uani 1 1 d U . .
O1 O 0.5448(10) 0.7170(14) 0.2750(13) 0.015(6) Uani 0.50 1 d PU . .
O2 O 0.4840(11) 0.6405(15) 0.3055(14) 0.021(6) Uani 0.50 1 d PU . .
O3 O 0.4605(10) 0.5491(14) 0.2271(14) 0.016(6) Uani 0.50 1 d PU . .
O4 O 0.4442(9) 0.6395(14) 0.1555(13) 0.012(5) Uani 0.50 1 d PU . .
O5 O 0.5762(10) 0.8365(13) 0.3589(12) 0.099(7) Uani 1 1 d U . .
O6 O 0.4668(9) 0.8386(13) 0.2941(12) 0.088(6) Uani 1 1 d U . .
O7 O 0.6039(7) 0.7181(10) 0.4629(11) 0.059(5) Uani 1 1 d U . .
O8 O 0.4942(6) 0.7215(9) 0.4007(9) 0.050(5) Uani 1 1 d U . .
O9 O 0.3951(6) 0.6353(9) 0.2794(9) 0.053(5) Uani 1 1 d U . .
O10 O 0.4934(6) 0.5516(9) 0.4009(10) 0.064(6) Uani 1 1 d . . .
O11 O 0.3644(8) 0.5124(12) 0.1705(11) 0.075(6) Uani 1 1 d U . .
O12 O 0.4291(8) 0.4289(13) 0.1478(11) 0.085(6) Uani 1 1 d U . .
O13 O 0.6294(8) 0.7514(11) 0.3234(10) 0.071(6) Uani 1 1 d U . .
O14 O 0.6006(8) 0.5500(11) 0.4575(12) 0.070(5) Uani 1 1 d U . .
O15 O 0.3381(7) 0.6390(11) 0.0659(11) 0.063(5) Uani 1 1 d U . .
O16 O 0.5337(8) 0.4348(12) 0.2056(10) 0.077(6) Uani 1 1 d U . .
O17 O 0.5000 0.9644(13) 0.2500 0.068(8) Uani 1 2 d S . .
O18 O 0.6897(10) 0.8042(15) 0.4845(13) 0.106(7) Uani 1 1 d U . .
O19 O 0.3889(6) 0.8002(12) 0.3154(9) 0.070(6) Uani 1 1 d . . .
O20 O 0.5786(8) 0.6344(8) 0.5451(9) 0.050(5) Uani 1 1 d . . .
O21 O 0.3852(7) 0.4699(10) 0.3062(8) 0.052(5) Uani 1 1 d . . .
O22 O 0.3085(6) 0.4684(9) 0.0129(8) 0.041(4) Uani 1 1 d U . .
O23 O 0.4825(12) 0.3046(14) 0.2255(15) 0.035(8) Uani 0.50 1 d PU . .
O24 O 0.3659(7) -0.0299(8) 0.8829(8) 0.037(4) Uani 1 1 d . . .
O25 O 0.3266(6) 0.0951(8) 0.8747(8) 0.032(4) Uani 1 1 d . . .
O26 O 0.3774(6) -0.1155(9) 0.7045(8) 0.032(4) Uani 1 1 d . . .
O27 O 0.3418(6) -0.0473(8) 0.5902(8) 0.034(4) Uani 1 1 d . . .
O28 O 0.2522(5) 0.2311(8) 0.8727(7) 0.022(3) Uani 1 1 d . . .
O29 O 0.2218(5) 0.3467(8) 0.7950(7) 0.029(4) Uani 1 1 d . . .
O30 O 0.4395(5) 0.1439(8) 1.0682(7) 0.022(3) Uani 1 1 d . . .
O31 O 0.5196(5) 0.2168(8) 1.1132(8) 0.034(4) Uani 1 1 d . . .
O32 O 0.3412(6) -0.2033(10) 0.8713(9) 0.049(4) Uani 1 1 d . . .
H32A H 0.3570 -0.2496 0.8741 0.058 Uiso 1 1 d R . .
H32B H 0.3035 -0.2104 0.8362 0.058 Uiso 1 1 d R . .
O33 O 0.4684(6) -0.1322(9) 0.9885(8) 0.052(5) Uani 1 1 d . . .
H33A H 0.4650 -0.1743 1.0093 0.062 Uiso 1 1 d R . .
H33B H 0.4679 -0.0855 1.0077 0.062 Uiso 1 1 d R . .
O34 O 0.4717(6) -0.0236(8) 0.8765(8) 0.038(4) Uani 1 1 d . . .
H34A H 0.4732 0.0123 0.8490 0.045 Uiso 1 1 d R . .
H34B H 0.4934 -0.0659 0.8870 0.045 Uiso 1 1 d R . .
O35 O 0.3673(6) -0.2791(8) 0.7630(8) 0.039(4) Uani 1 1 d . . .
H35A H 0.3306 -0.2930 0.7320 0.047 Uiso 1 1 d R . .
H35B H 0.3860 -0.3003 0.8108 0.047 Uiso 1 1 d R . .
O36 O 0.3757(7) -0.0183(9) 1.0131(8) 0.043(4) Uani 1 1 d . . .
H36A H 0.4005 -0.0327 1.0640 0.051 Uiso 1 1 d R . .
H36B H 0.3909 -0.0251 0.9923 0.051 Uiso 1 1 d R . .
O37 O 0.2487(7) 0.0289(9) 0.8898(10) 0.054(5) Uani 1 1 d U . .
H37A H 0.2112 0.0373 0.8512 0.064 Uiso 1 1 d R . .
H37B H 0.2540 -0.0226 0.9057 0.064 Uiso 1 1 d R . .
O38 O 0.2466(6) 0.1606(8) 0.9789(9) 0.039(4) Uani 1 1 d . . .
H38A H 0.2529 0.2061 1.0050 0.046 Uiso 1 1 d R . .
H38B H 0.2396 0.1194 0.9964 0.046 Uiso 1 1 d R . .
O39 O 0.3665(6) 0.2328(7) 1.1037(7) 0.030(4) Uani 1 1 d . . .
H39A H 0.3462 0.2774 1.0770 0.036 Uiso 1 1 d R . .
H39B H 0.4012 0.2398 1.1213 0.036 Uiso 1 1 d R . .
O40 O 0.7619(8) 0.1455(10) 0.1643(12) 0.072(6) Uani 1 1 d . . .
H40A H 0.7994 0.1438 0.1928 0.086 Uiso 1 1 d R . .
H40B H 0.7439 0.1577 0.1143 0.086 Uiso 1 1 d R . .
Si1 Si 0.5000 0.6343(5) 0.2500 0.0180(17) Uani 1 2 d S . .
C1 C 0.3384(8) 0.0406(11) 0.8461(11) 0.016(4) Uani 1 1 d . . .
C2 C 0.3152(7) 0.0550(11) 0.7622(10) 0.013(4) Uani 1 1 d . . .
C3 C 0.2749(9) 0.1174(12) 0.7080(11) 0.031(5) Uani 1 1 d . . .
H3 H 0.2580 0.1521 0.7217 0.038 Uiso 1 1 calc R . .
C4 C 0.2595(10) 0.1285(14) 0.6329(13) 0.048(7) Uani 1 1 d . . .
H4 H 0.2321 0.1700 0.5953 0.057 Uiso 1 1 calc R . .
C5 C 0.2868(8) 0.0748(12) 0.6157(11) 0.023(5) Uani 1 1 d . . .
H5 H 0.2796 0.0823 0.5676 0.028 Uiso 1 1 calc R . .
C6 C 0.3243(8) 0.0110(13) 0.6712(11) 0.023(5) Uani 1 1 d . . .
C7 C 0.3505(8) -0.0528(13) 0.6536(11) 0.020(5) Uani 1 1 d . . .
C8 C 0.2611(8) 0.3011(11) 0.8522(11) 0.020(4) Uani 1 1 d U . .
C9 C 0.3263(8) 0.3210(11) 0.9053(11) 0.023(5) Uani 1 1 d . . .
C10 C 0.3446(9) 0.3978(12) 0.8955(12) 0.025(5) Uani 1 1 d . . .
H10 H 0.3167 0.4378 0.8561 0.030 Uiso 1 1 calc R . .
C11 C 0.4068(9) 0.4125(13) 0.9470(12) 0.026(5) Uani 1 1 d . . .
H11 H 0.4205 0.4624 0.9418 0.031 Uiso 1 1 calc R . .
C12 C 0.4459(9) 0.3526(12) 1.0042(12) 0.026(5) Uani 1 1 d . . .
H12 H 0.4870 0.3609 1.0385 0.031 Uiso 1 1 calc R . .
C13 C 0.4245(8) 0.2788(12) 1.0113(11) 0.019(4) Uani 1 1 d . . .
C14 C 0.4653(8) 0.2074(13) 1.0718(11) 0.024(5) Uani 1 1 d . . .

loop_
_atom_site_aniso_label
_atom_site_aniso_U_11
_atom_site_aniso_U_22
_atom_site_aniso_U_33
_atom_site_aniso_U_23
_atom_site_aniso_U_13
_atom_site_aniso_U_12
Nd1 0.0184(6) 0.0202(6) 0.0155(5) 0.0019(5) 0.0113(5) 0.0017(5)
Nd2 0.0204(6) 0.0168(6) 0.0167(5) -0.0008(5) 0.0147(5) -0.0010(5)
Mo1 0.184(4) 0.0161(17) 0.157(4) 0.000 0.154(4) 0.000
Mo2 0.0670(18) 0.0354(13) 0.0186(10) 0.0052(9) -0.0015(11) -0.0357(12)
Mo3 0.0295(12) 0.0510(14) 0.0233(10) 0.0032(9) 0.0192(9) 0.0116(10)
Mo4 0.0270(10) 0.0387(11) 0.0159(8) -0.0019(8) 0.0156(8) -0.0029(9)
Mo5 0.0748(17) 0.0324(12) 0.0609(15) 0.0017(11) 0.0622(14) -0.0026(11)
Mo6 0.0315(13) 0.144(3) 0.0232(12) -0.0338(14) 0.0202(11) -0.0503(15)
Mo7 0.0205(17) 0.0104(15) 0.090(3) 0.000 0.0101(17) 0.000
N1 0.021(9) 0.007(8) 0.023(9) -0.005(7) 0.015(8) -0.002(7)
N2 0.012(7) 0.022(7) 0.011(6) -0.006(5) 0.004(5) -0.002(6)
O1 0.018(9) 0.011(9) 0.011(9) -0.003(7) 0.008(7) 0.005(7)
O2 0.024(10) 0.015(9) 0.022(9) 0.004(7) 0.015(7) -0.006(7)
O3 0.014(7) 0.017(7) 0.018(7) -0.002(5) 0.011(5) 0.003(5)
O4 0.009(7) 0.013(7) 0.014(7) 0.001(5) 0.008(5) -0.004(5)
O5 0.124(11) 0.090(10) 0.078(10) 0.012(7) 0.067(8) 0.037(8)
O6 0.102(10) 0.093(10) 0.071(9) -0.010(7) 0.059(8) -0.034(8)
O7 0.049(8) 0.042(8) 0.080(9) 0.022(7) 0.042(7) -0.004(6)
O8 0.028(7) 0.020(7) 0.059(8) 0.003(6) 0.012(6) 0.004(6)
O9 0.037(7) 0.028(7) 0.056(8) 0.007(6) 0.017(6) 0.003(6)
O10 0.020(9) 0.027(9) 0.070(12) -0.011(8) 0.001(9) 0.000(7)
O11 0.080(9) 0.111(10) 0.059(9) 0.013(7) 0.058(7) 0.036(7)
O12 0.073(9) 0.129(11) 0.068(9) -0.012(7) 0.053(7) 0.031(8)
O13 0.093(10) 0.054(9) 0.039(8) 0.000(6) 0.035(7) 0.020(7)
O14 0.067(9) 0.066(9) 0.111(10) 0.013(7) 0.074(8) 0.000(7)
O15 0.062(7) 0.063(7) 0.072(7) -0.014(4) 0.049(5) -0.001(4)
O16 0.073(9) 0.093(10) 0.054(8) 0.015(7) 0.040(7) -0.032(7)
O17 0.08(2) 0.026(14) 0.11(2) 0.000 0.070(19) 0.000
O18 0.117(11) 0.129(12) 0.099(11) -0.018(8) 0.084(9) -0.032(8)
O19 0.021(9) 0.126(17) 0.033(9) -0.018(10) 0.007(8) 0.022(10)
O20 0.105(14) 0.019(8) 0.036(8) 0.003(7) 0.051(10) 0.014(9)
O21 0.050(11) 0.072(12) 0.025(8) -0.003(8) 0.023(8) -0.021(9)
O22 0.018(7) 0.033(8) 0.039(8) 0.018(7) 0.006(6) -0.013(6)
O23 0.037(12) 0.022(10) 0.034(12) 0.001(8) 0.020(9) 0.002(8)
O24 0.075(12) 0.027(9) 0.039(9) 0.004(7) 0.051(9) 0.012(8)
O25 0.049(10) 0.026(8) 0.043(9) 0.000(7) 0.040(8) 0.001(7)
O26 0.040(9) 0.037(9) 0.031(8) -0.001(7) 0.029(7) -0.003(7)
O27 0.063(11) 0.023(8) 0.028(8) -0.006(6) 0.036(8) -0.006(7)
O28 0.018(7) 0.029(8) 0.024(7) 0.004(6) 0.016(6) 0.006(6)
O29 0.019(7) 0.024(8) 0.017(7) 0.006(6) 0.002(6) 0.006(6)
O30 0.007(7) 0.024(8) 0.027(7) 0.003(6) 0.009(6) 0.000(6)
O31 0.005(7) 0.028(9) 0.028(8) 0.006(6) -0.004(6) 0.000(6)
O32 0.028(9) 0.059(11) 0.049(10) 0.012(8) 0.023(8) 0.014(8)
O33 0.056(11) 0.043(10) 0.026(8) 0.012(7) 0.016(8) 0.027(9)
O34 0.032(9) 0.030(9) 0.039(9) 0.003(7) 0.020(8) 0.005(7)
O35 0.015(8) 0.024(8) 0.035(8) -0.016(7) 0.000(7) 0.000(6)
O36 0.071(12) 0.048(10) 0.035(9) 0.012(8) 0.046(9) 0.011(9)
O37 0.060(10) 0.039(9) 0.074(10) -0.035(8) 0.051(9) -0.037(8)
O38 0.041(10) 0.030(9) 0.063(10) 0.010(8) 0.042(9) 0.006(7)
O39 0.043(9) 0.017(8) 0.025(8) -0.007(6) 0.022(7) -0.007(7)
O40 0.059(12) 0.047(12) 0.098(15) -0.001(10) 0.049(12) -0.005(9)
Si1 0.023(4) 0.018(4) 0.016(4) 0.000 0.015(3) 0.000
C1 0.018(11) 0.014(10) 0.021(10) 0.005(8) 0.015(9) 0.003(8)
C2 0.011(10) 0.011(10) 0.019(10) 0.011(8) 0.011(8) 0.004(8)
C3 0.041(13) 0.033(13) 0.015(10) 0.004(9) 0.017(10) 0.007(11)
C4 0.043(15) 0.038(15) 0.035(13) -0.012(12) 0.016(12) -0.003(12)
C5 0.014(11) 0.030(12) 0.013(10) 0.016(9) 0.005(9) 0.011(9)
C6 0.027(12) 0.036(13) 0.017(10) -0.017(9) 0.019(10) -0.018(10)
C7 0.018(11) 0.031(12) 0.017(10) -0.018(9) 0.014(9) -0.013(9)
C8 0.026(8) 0.011(8) 0.022(8) -0.006(6) 0.016(6) 0.002(7)
C9 0.021(11) 0.011(10) 0.019(10) 0.002(8) 0.007(9) 0.009(9)
C10 0.034(13) 0.016(11) 0.033(12) 0.003(9) 0.027(11) -0.001(9)
C11 0.038(13) 0.026(12) 0.032(12) 0.003(10) 0.030(11) 0.008(10)
C12 0.032(12) 0.026(12) 0.037(12) -0.001(10) 0.030(11) -0.003(10)
C13 0.028(12) 0.020(11) 0.022(10) -0.003(8) 0.022(10) -0.002(9)
C14 0.015(12) 0.033(13) 0.012(10) -0.011(9) 0.005(9) -0.003(10)

loop_
_atom_type_symbol
_atom_type_description
_atom_type_scat_dispersion_real
_atom_type_scat_dispersion_imag
_atom_type_scat_source
C C 0.0033 0.0016 'International Tables Vol C Tables 4.2.6.8 and 6.1.1.4'
H H 0.0000 0.0000 'International Tables Vol C Tables 4.2.6.8 and 6.1.1.4'
N N 0.0061 0.0033 'International Tables Vol C Tables 4.2.6.8 and 6.1.1.4'
O O 0.0106 0.0060 'International Tables Vol C Tables 4.2.6.8 and 6.1.1.4'
Mo Mo -1.6832 0.6857 'International Tables Vol C Tables 4.2.6.8 and 6.1.1.4'
Nd Nd -0.1943 3.0179 'International Tables Vol C Tables 4.2.6.8 and 6.1.1.4'
Si Si 0.0817 0.0704 'International Tables Vol C Tables 4.2.6.8 and 6.1.1.4'

loop_
_geom_angle_atom_site_label_1
_geom_angle_atom_site_label_2
_geom_angle_atom_site_label_3
_geom_angle
_geom_angle_site_symmetry_1
_geom_angle_site_symmetry_3
_geom_angle_publ_flag
O31 Nd1 O26 86.8(5) 5_657 . ?
O31 Nd1 O35 67.5(4) 5_657 . ?
O26 Nd1 O35 74.5(5) . . ?
O31 Nd1 O24 133.2(5) 5_657 . ?
O26 Nd1 O24 125.8(4) . . ?
O35 Nd1 O24 145.6(5) . . ?
O31 Nd1 O32 108.5(5) 5_657 . ?
O26 Nd1 O32 142.4(5) . . ?
O35 Nd1 O32 80.0(5) . . ?
O24 Nd1 O32 67.7(5) . . ?
O31 Nd1 O29 136.8(4) 5_657 4_546 ?
O26 Nd1 O29 76.8(5) . 4_546 ?
O35 Nd1 O29 69.7(4) . 4_546 ?
O24 Nd1 O29 87.2(5) . 4_546 ?
O32 Nd1 O29 68.6(4) . 4_546 ?
O31 Nd1 N1 137.7(5) 5_657 . ?
O26 Nd1 N1 62.5(5) . . ?
O35 Nd1 N1 123.8(5) . . ?
O24 Nd1 N1 63.6(5) . . ?
O32 Nd1 N1 113.6(5) . . ?
O29 Nd1 N1 66.8(4) 4_546 . ?
O31 Nd1 O34 73.9(4) 5_657 . ?
O26 Nd1 O34 76.6(4) . . ?
O35 Nd1 O34 132.4(5) . . ?
O24 Nd1 O34 81.8(5) . . ?
O32 Nd1 O34 140.0(5) . . ?
O29 Nd1 O34 137.1(4) 4_546 . ?
N1 Nd1 O34 71.2(4) . . ?
O31 Nd1 O33 68.0(5) 5_657 . ?
O26 Nd1 O33 143.6(5) . . ?
O35 Nd1 O33 115.6(4) . . ?
O24 Nd1 O33 66.6(5) . . ?
O32 Nd1 O33 72.8(5) . . ?
O29 Nd1 O33 139.4(5) 4_546 . ?
N1 Nd1 O33 120.6(5) . . ?
O34 Nd1 O33 71.6(5) . . ?
O31 Nd1 H32A 91.6 5_657 . ?
O26 Nd1 H32A 136.0 . . ?
O35 Nd1 H32A 64.5 . . ?
O24 Nd1 H32A 85.5 . . ?
O32 Nd1 H32A 19.0 . . ?
O29 Nd1 H32A 74.7 4_546 . ?
N1 Nd1 H32A 130.7 . . ?
O34 Nd1 H32A 144.4 . . ?
O33 Nd1 H32A 72.9 . . ?
O31 Nd1 H35B 59.4 5_657 . ?
O26 Nd1 H35B 91.8 . . ?
O35 Nd1 H35B 19.2 . . ?
O24 Nd1 H35B 136.7 . . ?
O32 Nd1 H35B 69.3 . . ?
O29 Nd1 H35B 81.2 4_546 . ?
N1 Nd1 H35B 142.2 . . ?
O34 Nd1 H35B 132.5 . . ?
O33 Nd1 H35B 96.7 . . ?
H32A Nd1 H35B 51.2 . . ?
O25 Nd2 O37 71.0(5) . . ?
O25 Nd2 O27 136.2(4) . 6_556 ?
O37 Nd2 O27 83.3(5) . 6_556 ?
O25 Nd2 O30 83.3(4) . . ?
O37 Nd2 O30 140.4(5) . . ?
O27 Nd2 O30 96.1(5) 6_556 . ?
O25 Nd2 O36 72.2(4) . . ?
O37 Nd2 O36 72.4(5) . . ?
O27 Nd2 O36 66.4(4) 6_556 . ?
O30 Nd2 O36 71.3(4) . . ?
O25 Nd2 O38 129.5(5) . . ?
O37 Nd2 O38 71.0(5) . . ?
O27 Nd2 O38 68.9(5) 6_556 . ?
O30 Nd2 O38 145.3(4) . . ?
O36 Nd2 O38 124.2(4) . . ?
O25 Nd2 O28 77.5(4) . . ?
O37 Nd2 O28 80.3(5) . . ?
O27 Nd2 O28 133.2(4) 6_556 . ?
O30 Nd2 O28 123.6(4) . . ?
O36 Nd2 O28 144.3(4) . . ?
O38 Nd2 O28 64.4(4) . . ?
O25 Nd2 N2 74.3(5) . . ?
O37 Nd2 N2 133.2(5) . . ?
O27 Nd2 N2 142.8(4) 6_556 . ?
O30 Nd2 N2 61.8(4) . . ?
O36 Nd2 N2 124.4(5) . . ?
O38 Nd2 N2 111.4(5) . . ?
O28 Nd2 N2 62.0(4) . . ?
O25 Nd2 O39 147.5(4) . . ?
O37 Nd2 O39 138.5(5) . . ?
O27 Nd2 O39 71.9(4) 6_556 . ?
O30 Nd2 O39 76.4(4) . . ?
O36 Nd2 O39 123.0(4) . . ?
O38 Nd2 O39 69.2(5) . . ?
O28 Nd2 O39 92.7(4) . . ?
N2 Nd2 O39 73.8(4) . . ?
O17 Mo1 O6 100.7(6) . . ?
O17 Mo1 O6 100.7(6) . 2_655 ?
O6 Mo1 O6 158.5(13) . 2_655 ?
O17 Mo1 O5 101.3(6) . 2_655 ?
O6 Mo1 O5 89.3(9) . 2_655 ?
O6 Mo1 O5 86.5(9) 2_655 2_655 ?
O17 Mo1 O5 101.3(6) . . ?
O6 Mo1 O5 86.5(9) . . ?
O6 Mo1 O5 89.3(9) 2_655 . ?
O5 Mo1 O5 157.3(13) 2_655 . ?
O17 Mo1 O1 154.6(6) . 2_655 ?
O6 Mo1 O1 62.2(8) . 2_655 ?
O6 Mo1 O1 97.5(9) 2_655 2_655 ?
O5 Mo1 O1 62.1(8) 2_655 2_655 ?
O5 Mo1 O1 96.5(8) . 2_655 ?
O17 Mo1 O1 154.6(6) . . ?
O6 Mo1 O1 97.5(9) . . ?
O6 Mo1 O1 62.2(8) 2_655 . ?
O5 Mo1 O1 96.5(8) 2_655 . ?
O5 Mo1 O1 62.1(8) . . ?
O1 Mo1 O1 50.9(11) 2_655 . ?
O18 Mo2 O15 102.9(10) . 2_655 ?
O18 Mo2 O5 96.7(11) . . ?
O15 Mo2 O5 160.1(9) 2_655 . ?
O18 Mo2 O13 105.5(10) . . ?
O15 Mo2 O13 89.1(8) 2_655 . ?
O5 Mo2 O13 88.6(8) . . ?
O18 Mo2 O7 98.4(9) . . ?
O15 Mo2 O7 86.8(7) 2_655 . ?
O5 Mo2 O7 87.3(9) . . ?
O13 Mo2 O7 156.0(8) . . ?
O18 Mo2 O1 156.1(10) . . ?
O15 Mo2 O1 95.2(8) 2_655 . ?
O5 Mo2 O1 67.0(8) . . ?
O13 Mo2 O1 58.8(9) . . ?
O7 Mo2 O1 98.0(8) . . ?
O18 Mo2 O4 158.5(9) . 2_655 ?
O15 Mo2 O4 67.0(7) 2_655 2_655 ?
O5 Mo2 O4 93.5(9) . 2_655 ?
O13 Mo2 O4 93.6(8) . 2_655 ?
O7 Mo2 O4 63.1(7) . 2_655 ?
O1 Mo2 O4 44.9(8) . 2_655 ?
O19 Mo3 O13 105.7(8) . 2_655 ?
O19 Mo3 O8 97.5(7) . . ?
O13 Mo3 O8 156.7(9) 2_655 . ?
O19 Mo3 O9 100.8(9) . . ?
O13 Mo3 O9 87.3(7) 2_655 . ?
O8 Mo3 O9 89.7(6) . . ?
O19 Mo3 O6 101.1(10) . . ?
O13 Mo3 O6 87.1(8) 2_655 . ?
O8 Mo3 O6 87.1(8) . . ?
O9 Mo3 O6 158.0(8) . . ?
O19 Mo3 O1 158.6(9) . 2_655 ?
O13 Mo3 O1 58.9(8) 2_655 2_655 ?
O8 Mo3 O1 98.3(8) . 2_655 ?
O9 Mo3 O1 93.6(8) . 2_655 ?
O6 Mo3 O1 65.4(8) . 2_655 ?
O19 Mo3 O2 156.2(9) . . ?
O13 Mo3 O2 94.0(9) 2_655 . ?
O8 Mo3 O2 63.8(7) . . ?
O9 Mo3 O2 66.3(7) . . ?
O6 Mo3 O2 93.0(9) . . ?
O1 Mo3 O2 45.2(8) 2_655 . ?
O20 Mo4 O14 103.9(8) . . ?
O20 Mo4 O7 101.9(8) . . ?
O14 Mo4 O7 89.0(7) . . ?
O20 Mo4 O10 99.2(8) . . ?
O14 Mo4 O10 86.7(7) . . ?
O7 Mo4 O10 158.8(8) . . ?
O20 Mo4 O8 99.9(7) . . ?
O14 Mo4 O8 156.2(8) . . ?
O7 Mo4 O8 86.9(7) . . ?
O10 Mo4 O8 88.7(6) . . ?
O20 Mo4 O2 157.3(9) . . ?
O14 Mo4 O2 93.3(9) . . ?
O7 Mo4 O2 92.9(8) . . ?
O10 Mo4 O2 66.7(8) . . ?
O8 Mo4 O2 63.5(8) . . ?
O20 Mo4 O4 160.1(8) . 2_655 ?
O14 Mo4 O4 64.4(8) . 2_655 ?
O7 Mo4 O4 63.4(8) . 2_655 ?
O10 Mo4 O4 96.2(8) . 2_655 ?
O8 Mo4 O4 93.0(7) . 2_655 ?
O2 Mo4 O4 42.5(8) . 2_655 ?
O21 Mo5 O16 102.0(9) . 2_655 ?
O21 Mo5 O10 101.9(8) . . ?
O16 Mo5 O10 88.8(7) 2_655 . ?
O21 Mo5 O9 100.0(8) . . ?
O16 Mo5 O9 158.0(8) 2_655 . ?
O10 Mo5 O9 87.5(6) . . ?
O21 Mo5 O11 96.6(8) . . ?
O16 Mo5 O11 88.1(7) 2_655 . ?
O10 Mo5 O11 161.4(8) . . ?
O9 Mo5 O11 88.5(7) . . ?
O21 Mo5 O3 155.1(8) . . ?
O16 Mo5 O3 63.0(8) 2_655 . ?
O10 Mo5 O3 97.6(8) . . ?
O9 Mo5 O3 96.1(7) . . ?
O11 Mo5 O3 64.8(8) . . ?
O21 Mo5 O2 157.2(8) . . ?
O16 Mo5 O2 95.7(9) 2_655 . ?
O10 Mo5 O2 63.9(8) . . ?
O9 Mo5 O2 63.3(8) . . ?
O11 Mo5 O2 98.3(8) . . ?
O3 Mo5 O2 47.5(8) . . ?
O22 Mo6 O14 100.9(8) . 2_655 ?
O22 Mo6 O11 98.5(8) . . ?
O14 Mo6 O11 160.6(8) 2_655 . ?
O22 Mo6 O15 100.9(7) . . ?
O14 Mo6 O15 88.6(7) 2_655 . ?
O11 Mo6 O15 89.0(8) . . ?
O22 Mo6 O12 100.1(8) . . ?
O14 Mo6 O12 87.5(8) 2_655 . ?
O11 Mo6 O12 87.8(8) . . ?
O15 Mo6 O12 159.0(7) . . ?
O22 Mo6 O3 156.4(7) . . ?
O14 Mo6 O3 95.1(8) 2_655 . ?
O11 Mo6 O3 66.0(8) . . ?
O15 Mo6 O3 96.6(7) . . ?
O12 Mo6 O3 63.2(8) . . ?
O22 Mo6 O4 156.8(7) . . ?
O14 Mo6 O4 63.3(8) 2_655 . ?
O11 Mo6 O4 98.6(8) . . ?
O15 Mo6 O4 63.8(7) . . ?
O12 Mo6 O4 96.2(8) . . ?
O3 Mo6 O4 46.8(8) . . ?
O23 Mo7 O23 29.5(15) . 2_655 ?
O23 Mo7 O12 115.0(10) . 2_655 ?
O23 Mo7 O12 85.6(10) 2_655 2_655 ?
O23 Mo7 O12 85.6(10) . . ?
O23 Mo7 O12 115.0(10) 2_655 . ?
O12 Mo7 O12 159.4(14) 2_655 . ?
O23 Mo7 O16 102.2(14) . 2_655 ?
O23 Mo7 O16 102.2(14) 2_655 2_655 ?
O12 Mo7 O16 85.9(8) 2_655 2_655 ?
O12 Mo7 O16 89.7(7) . 2_655 ?
O23 Mo7 O16 102.2(14) . . ?
O23 Mo7 O16 102.2(14) 2_655 . ?
O12 Mo7 O16 89.7(7) 2_655 . ?
O12 Mo7 O16 85.9(8) . . ?
O16 Mo7 O16 154.7(12) 2_655 . ?
O23 Mo7 O3 164.1(14) . 2_655 ?
O23 Mo7 O3 145.0(10) 2_655 2_655 ?
O12 Mo7 O3 64.4(8) 2_655 2_655 ?
O12 Mo7 O3 95.9(9) . 2_655 ?
O16 Mo7 O3 93.6(8) 2_655 2_655 ?
O16 Mo7 O3 62.2(8) . 2_655 ?
O23 Mo7 O3 145.0(10) . . ?
O23 Mo7 O3 164.1(14) 2_655 . ?
O12 Mo7 O3 95.9(9) 2_655 . ?
O12 Mo7 O3 64.4(8) . . ?
O16 Mo7 O3 62.2(8) 2_655 . ?
O16 Mo7 O3 93.6(8) . . ?
O3 Mo7 O3 46.0(11) 2_655 . ?
C6 N1 C2 120.3(16) . . ?
C6 N1 Nd1 119.9(13) . . ?
C2 N1 Nd1 118.6(12) . . ?
C13 N2 C9 118.3(16) . . ?
C13 N2 Nd2 121.3(12) . . ?
C9 N2 Nd2 120.4(12) . . ?
Si1 O1 O2 54.6(11) . 2_655 ?
Si1 O1 O4 52.7(10) . 2_655 ?
O2 O1 O4 94.0(15) 2_655 2_655 ?
Si1 O1 Mo3 123.9(11) . 2_655 ?
O2 O1 Mo3 69.3(11) 2_655 2_655 ?
O4 O1 Mo3 140.4(14) 2_655 2_655 ?
Si1 O1 Mo2 123.0(12) . . ?
O2 O1 Mo2 140.2(14) 2_655 . ?
O4 O1 Mo2 70.2(10) 2_655 . ?
Mo3 O1 Mo2 99.3(9) 2_655 . ?
Si1 O1 Mo1 115.0(11) . . ?
O2 O1 Mo1 124.1(13) 2_655 . ?
O4 O1 Mo1 123.6(14) 2_655 . ?
Mo3 O1 Mo1 94.6(8) 2_655 . ?
Mo2 O1 Mo1 94.0(7) . . ?
Si1 O2 O4 55.5(11) . 2_655 ?
Si1 O2 O1 59.1(11) . 2_655 ?
O4 O2 O1 95.7(16) 2_655 2_655 ?
Si1 O2 Mo4 125.0(13) . . ?
O4 O2 Mo4 69.8(11) 2_655 . ?
O1 O2 Mo4 138.6(14) 2_655 . ?
Si1 O2 Mo3 124.6(12) . . ?
O4 O2 Mo3 133.7(14) 2_655 . ?
O1 O2 Mo3 65.5(11) 2_655 . ?
Mo4 O2 Mo3 96.1(9) . . ?
Si1 O2 Mo5 116.6(12) . . ?
O4 O2 Mo5 129.8(14) 2_655 . ?
O1 O2 Mo5 123.6(13) 2_655 . ?
Mo4 O2 Mo5 92.9(8) . . ?
Mo3 O2 Mo5 93.5(9) . . ?
Si1 O3 Mo6 120.9(12) . . ?
Si1 O3 Mo5 121.0(12) . . ?
Mo6 O3 Mo5 96.5(8) . . ?
Si1 O3 Mo7 122.0(12) . . ?
Mo6 O3 Mo7 95.1(8) . . ?
Mo5 O3 Mo7 94.9(8) . . ?
Si1 O4 O2 58.2(11) . 2_655 ?
Si1 O4 O1 59.8(10) . 2_655 ?
O2 O4 O1 97.7(15) 2_655 2_655 ?
Si1 O4 Mo4 125.6(12) . 2_655 ?
O2 O4 Mo4 67.7(11) 2_655 2_655 ?
O1 O4 Mo4 138.0(13) 2_655 2_655 ?
Si1 O4 Mo2 124.7(12) . 2_655 ?
O2 O4 Mo2 132.1(14) 2_655 2_655 ?
O1 O4 Mo2 64.9(10) 2_655 2_655 ?
Mo4 O4 Mo2 95.1(7) 2_655 2_655 ?
Si1 O4 Mo6 118.3(11) . . ?
O2 O4 Mo6 130.1(14) 2_655 . ?
O1 O4 Mo6 124.2(13) 2_655 . ?
Mo4 O4 Mo6 91.5(7) 2_655 . ?
Mo2 O4 Mo6 92.9(7) 2_655 . ?
Mo2 O5 Mo1 136.6(11) . . ?
Mo1 O6 Mo3 137.6(11) . . ?
Mo4 O7 Mo2 137.9(10) . . ?
Mo3 O8 Mo4 135.6(9) . . ?
Mo3 O9 Mo5 136.6(9) . . ?
Mo5 O10 Mo4 136.6(10) . . ?
Mo6 O11 Mo5 132.7(10) . . ?
Mo7 O12 Mo6 137.0(10) . . ?
Mo3 O13 Mo2 142.2(12) 2_655 . ?
Mo6 O14 Mo4 139.9(10) 2_655 . ?
Mo2 O15 Mo6 136.2(9) 2_655 . ?
Mo5 O16 Mo7 139.5(12) 2_655 . ?
O23 O23 Mo7 75.3(8) 2_655 . ?
C1 O24 Nd1 123.3(11) . . ?
C1 O25 Nd2 145.2(12) . . ?
C7 O26 Nd1 125.7(12) . . ?
C7 O27 Nd2 144.8(13) . 6 ?
C8 O28 Nd2 127.1(11) . . ?
C8 O29 Nd1 145.4(13) . 4_556 ?
C14 O30 Nd2 127.0(12) . . ?
C14 O31 Nd1 141.6(13) . 5_657 ?
Nd1 O32 H32A 85.9 . . ?
Nd1 O32 H32B 119.7 . . ?
H32A O32 H32B 107.6 . . ?
Nd1 O33 H33A 112.7 . . ?
Nd1 O33 H33B 112.9 . . ?
H33A O33 H33B 110.4 . . ?
Nd1 O34 H34A 130.1 . . ?
Nd1 O34 H34B 86.1 . . ?
H34A O34 H34B 107.4 . . ?
Nd1 O35 H35A 113.3 . . ?
Nd1 O35 H35B 88.2 . . ?
H35A O35 H35B 107.3 . . ?
Nd2 O36 H36A 114.0 . . ?
Nd2 O36 H36B 113.0 . . ?
H36A O36 H36B 110.9 . . ?
Nd2 O37 H37A 130.9 . . ?
Nd2 O37 H37B 117.2 . . ?
H37A O37 H37B 107.8 . . ?
Nd2 O38 H38A 112.3 . . ?
Nd2 O38 H38B 112.3 . . ?
H38A O38 H38B 110.1 . . ?
Nd2 O39 H39A 102.5 . . ?
Nd2 O39 H39B 94.5 . . ?
H39A O39 H39B 107.5 . . ?
H40A O40 H40B 108.6 . . ?
O4 Si1 O4 173.9(17) 2_655 . ?
O4 Si1 O2 66.3(11) 2_655 . ?
O4 Si1 O2 113.3(12) . . ?
O4 Si1 O2 113.3(12) 2_655 2_655 ?
O4 Si1 O2 66.3(11) . 2_655 ?
O2 Si1 O2 173.0(17) . 2_655 ?
O4 Si1 O3 111.2(12) 2_655 . ?
O4 Si1 O3 74.0(11) . . ?
O2 Si1 O3 74.9(12) . . ?
O2 Si1 O3 111.1(12) 2_655 . ?
O4 Si1 O3 74.0(11) 2_655 2_655 ?
O4 Si1 O3 111.2(12) . 2_655 ?
O2 Si1 O3 111.1(12) . 2_655 ?
O2 Si1 O3 74.9(12) 2_655 2_655 ?
O3 Si1 O3 70.1(16) . 2_655 ?
O4 Si1 O1 67.5(11) 2_655 . ?
O4 Si1 O1 107.5(11) . . ?
O2 Si1 O1 107.9(12) . . ?
O2 Si1 O1 66.3(11) 2_655 . ?
O3 Si1 O1 175.4(11) . . ?
O3 Si1 O1 105.4(11) 2_655 . ?
O4 Si1 O1 107.5(11) 2_655 2_655 ?
O4 Si1 O1 67.5(11) . 2_655 ?
O2 Si1 O1 66.3(11) . 2_655 ?
O2 Si1 O1 107.9(12) 2_655 2_655 ?
O3 Si1 O1 105.4(11) . 2_655 ?
O3 Si1 O1 175.4(11) 2_655 2_655 ?
O1 Si1 O1 79.1(15) . 2_655 ?
O25 C1 O24 124.0(17) . . ?
O25 C1 C2 117.9(16) . . ?
O24 C1 C2 118.0(16) . . ?
N1 C2 C3 120.6(17) . . ?
N1 C2 C1 114.2(15) . . ?
C3 C2 C1 125.1(17) . . ?
C2 C3 C4 120(2) . . ?
C2 C3 H3 120.1 . . ?
C4 C3 H3 120.1 . . ?
C3 C4 C5 118(2) . . ?
C3 C4 H4 121.1 . . ?
C5 C4 H4 121.1 . . ?
C6 C5 C4 119(2) . . ?
C6 C5 H5 120.6 . . ?
C4 C5 H5 120.6 . . ?
N1 C6 C5 122.5(19) . . ?
N1 C6 C7 115.7(18) . . ?
C5 C6 C7 121.8(18) . . ?
O27 C7 O26 123.8(18) . . ?
O27 C7 C6 120.7(19) . . ?
O26 C7 C6 115.3(18) . . ?
O29 C8 O28 124.8(18) . . ?
O29 C8 C9 122.2(18) . . ?
O28 C8 C9 113.0(16) . . ?
N2 C9 C10 121.6(17) . . ?
N2 C9 C8 117.4(17) . . ?
C10 C9 C8 121.0(16) . . ?
C9 C10 C11 118.3(18) . . ?
C9 C10 H10 120.8 . . ?
C11 C10 H10 120.8 . . ?
C12 C11 C10 118.7(19) . . ?
C12 C11 H11 120.6 . . ?
C10 C11 H11 120.6 . . ?
C11 C12 C13 119.8(19) . . ?
C11 C12 H12 120.1 . . ?
C13 C12 H12 120.1 . . ?
N2 C13 C12 123.2(18) . . ?
N2 C13 C14 113.7(16) . . ?
C12 C13 C14 123.0(18) . . ?
O30 C14 O31 128.0(19) . . ?
O30 C14 C13 115.5(17) . . ?
O31 C14 C13 116.1(19) . . ?

loop_
_geom_bond_atom_site_label_1
_geom_bond_atom_site_label_2
_geom_bond_distance
_geom_bond_site_symmetry_2
_geom_bond_publ_flag
Nd1 O31 2.443(13) 5_657 ?
Nd1 O26 2.448(13) . ?
Nd1 O35 2.473(12) . ?
Nd1 O24 2.477(13) . ?
Nd1 O32 2.520(15) . ?
Nd1 O29 2.531(12) 4_546 ?
Nd1 N1 2.566(14) . ?
Nd1 O34 2.601(14) . ?
Nd1 O33 2.616(13) . ?
Nd1 H32A 2.6009 . ?
Nd1 H35B 2.5886 . ?
Nd2 O25 2.410(14) . ?
Nd2 O37 2.433(13) . ?
Nd2 O27 2.441(13) 6_556 ?
Nd2 O30 2.479(12) . ?
Nd2 O36 2.524(14) . ?
Nd2 O38 2.523(13) . ?
Nd2 O28 2.530(12) . ?
Nd2 N2 2.563(15) . ?
Nd2 O39 2.604(12) . ?
Mo1 O17 1.63(2) . ?
Mo1 O6 1.85(2) . ?
Mo1 O6 1.85(2) 2_655 ?
Mo1 O5 1.92(2) 2_655 ?
Mo1 O5 1.92(2) . ?
Mo1 O1 2.49(2) 2_655 ?
Mo1 O1 2.49(2) . ?
Mo2 O18 1.63(2) . ?
Mo2 O15 1.836(17) 2_655 ?
Mo2 O5 1.86(2) . ?
Mo2 O13 1.859(18) . ?
Mo2 O7 1.904(17) . ?
Mo2 O1 2.31(2) . ?
Mo2 O4 2.40(2) 2_655 ?
Mo3 O19 1.669(16) . ?
Mo3 O13 1.854(15) 2_655 ?
Mo3 O8 1.881(14) . ?
Mo3 O9 1.892(14) . ?
Mo3 O6 1.930(19) . ?
Mo3 O1 2.30(3) 2_655 ?
Mo3 O2 2.37(3) . ?
Mo4 O20 1.637(13) . ?
Mo4 O14 1.879(18) . ?
Mo4 O7 1.883(15) . ?
Mo4 O10 1.892(15) . ?
Mo4 O8 1.915(14) . ?
Mo4 O2 2.36(2) . ?
Mo4 O4 2.39(2) 2_655 ?
Mo5 O21 1.629(15) . ?
Mo5 O16 1.859(16) 2_655 ?
Mo5 O10 1.889(14) . ?
Mo5 O9 1.914(15) . ?
Mo5 O11 1.949(17) . ?
Mo5 O3 2.38(2) . ?
Mo5 O2 2.49(2) . ?
Mo6 O22 1.668(13) . ?
Mo6 O14 1.828(18) 2_655 ?
Mo6 O11 1.901(17) . ?
Mo6 O15 1.965(17) . ?
Mo6 O12 1.972(19) . ?
Mo6 O3 2.35(2) . ?
Mo6 O4 2.47(2) . ?
Mo7 O23 1.68(2) . ?
Mo7 O23 1.68(2) 2_655 ?
Mo7 O12 1.789(18) 2_655 ?
Mo7 O12 1.789(18) . ?
Mo7 O16 1.886(18) 2_655 ?
Mo7 O16 1.886(18) . ?
Mo7 O3 2.39(2) 2_655 ?
Mo7 O3 2.39(2) . ?
N1 C6 1.30(2) . ?
N1 C2 1.36(2) . ?
N2 C13 1.33(2) . ?
N2 C9 1.36(2) . ?
O1 Si1 1.68(2) . ?
O1 O2 1.79(3) 2_655 ?
O1 O4 1.80(3) 2_655 ?
O1 Mo3 2.30(3) 2_655 ?
O2 Si1 1.60(3) . ?
O2 O4 1.72(3) 2_655 ?
O2 O1 1.79(3) 2_655 ?
O3 Si1 1.63(2) . ?
O4 Si1 1.55(2) . ?
O4 O2 1.72(3) 2_655 ?
O4 O1 1.80(3) 2_655 ?
O4 Mo4 2.39(2) 2_655 ?
O4 Mo2 2.40(2) 2_655 ?
O13 Mo3 1.854(15) 2_655 ?
O14 Mo6 1.828(18) 2_655 ?
O15 Mo2 1.836(17) 2_655 ?
O16 Mo5 1.859(16) 2_655 ?
O23 O23 0.86(4) 2_655 ?
O24 C1 1.29(2) . ?
O25 C1 1.25(2) . ?
O26 C7 1.28(2) . ?
O27 C7 1.23(2) . ?
O27 Nd2 2.441(13) 6 ?
O28 C8 1.28(2) . ?
O29 C8 1.21(2) . ?
O29 Nd1 2.531(12) 4_556 ?
O30 C14 1.24(2) . ?
O31 C14 1.24(2) . ?
O31 Nd1 2.443(13) 5_657 ?
O32 H32A 0.8501 . ?
O32 H32B 0.8499 . ?
O33 H33A 0.8501 . ?
O33 H33B 0.8501 . ?
O34 H34A 0.8499 . ?
O34 H34B 0.8501 . ?
O35 H35A 0.8503 . ?
O35 H35B 0.8501 . ?
O36 H36A 0.8501 . ?
O36 H36B 0.8500 . ?
O37 H37A 0.8499 . ?
O37 H37B 0.8500 . ?
O38 H38A 0.8501 . ?
O38 H38B 0.8502 . ?
O39 H39A 0.8501 . ?
O39 H39B 0.8498 . ?
O40 H40A 0.8500 . ?
O40 H40B 0.8501 . ?
Si1 O4 1.55(2) 2_655 ?
Si1 O2 1.60(3) 2_655 ?
Si1 O3 1.63(2) 2_655 ?
Si1 O1 1.68(2) 2_655 ?
C1 C2 1.48(2) . ?
C2 C3 1.37(2) . ?
C3 C4 1.39(3) . ?
C3 H3 0.9300 . ?
C4 C5 1.40(3) . ?
C4 H4 0.9300 . ?
C5 C6 1.38(2) . ?
C5 H5 0.9300 . ?
C6 C7 1.49(3) . ?
C8 C9 1.50(3) . ?
C9 C10 1.41(2) . ?
C10 C11 1.41(2) . ?
C10 H10 0.9300 . ?
C11 C12 1.36(2) . ?
C11 H11 0.9300 . ?
C12 C13 1.39(2) . ?
C12 H12 0.9300 . ?
C13 C14 1.52(3) . ?
